data_7107999
loop_
_publ_author_name
'Dragos-Adrian Rosca'
'Dan A. Smith'
'Manfred Bochmann'

_publ_section_title
;
 Cyclometallated gold(III) hydroxides as versatile synthons for Au-N, Au-C
 complexes and luminescent compounds
;
_journal_name_full Chem.Commun.
_journal_page_first 7247
_journal_paper_doi 10.1039/c2cc33104g
_journal_volume 48
_journal_year 2012
_chemical_formula_moiety 'C25 H28 Au N O, H2 O'
_chemical_formula_sum 'C25 H30 Au N O2'
_chemical_formula_weight 573.46
_chemical_name_systematic ?
_space_group_IT_number 14
_symmetry_cell_setting monoclinic
_symmetry_space_group_name_Hall '-P 2ybc'
_symmetry_space_group_name_H-M 'P 1 21/c 1'
_atom_sites_solution_hydrogens geom
_atom_sites_solution_primary direct
_atom_sites_solution_secondary difmap
_audit_creation_method SHELXL-97
_cell_angle_alpha 90.00
_cell_angle_beta 99.366(3)
_cell_angle_gamma 90.00
_cell_formula_units_Z 4
_cell_length_a 14.9668(4)
_cell_length_b 11.3514(3)
_cell_length_c 12.9152(4)
_cell_measurement_reflns_used 4975
_cell_measurement_temperature 140(2)
_cell_measurement_theta_max 0.506
_cell_measurement_theta_min 0.305
_cell_volume 2164.97(11)
_computing_structure_refinement 'SHELXL-97 (Sheldrick, 2008)'
_diffrn_ambient_temperature 140(2)
_diffrn_measured_fraction_theta_full 0.992
_diffrn_measured_fraction_theta_max 0.992
_diffrn_radiation_monochromator graphite
_diffrn_radiation_source 'fine-focus sealed tube'
_diffrn_radiation_type MoK\a
_diffrn_radiation_wavelength 0.71073
_diffrn_reflns_av_R_equivalents 0.0457
_diffrn_reflns_av_sigmaI/netI 0.0259
_diffrn_reflns_limit_h_max 18
_diffrn_reflns_limit_h_min -18
_diffrn_reflns_limit_k_max 14
_diffrn_reflns_limit_k_min -14
_diffrn_reflns_limit_l_max 16
_diffrn_reflns_limit_l_min -16
_diffrn_reflns_number 33099
_diffrn_reflns_theta_full 27.48
_diffrn_reflns_theta_max 27.48
_diffrn_reflns_theta_min 3.46
_exptl_absorpt_coefficient_mu 6.816
_exptl_absorpt_correction_T_max 0.5489
_exptl_absorpt_correction_T_min 0.3426
_exptl_absorpt_correction_type multi-scan
_exptl_absorpt_process_details
;
CrysAlisPro RED, Oxford Diffraction Ltd., Version 1.171.32.24
Empirical absorption correction using spherical harmonics,
implemented in SCALE3 ABSPACK scaling algorithm.
;
_exptl_crystal_colour yellow
_exptl_crystal_density_diffrn 1.753
_exptl_crystal_density_method 'not measured'
_exptl_crystal_description block
_exptl_crystal_F_000 1120
_exptl_crystal_size_max 0.20
_exptl_crystal_size_mid 0.15
_exptl_crystal_size_min 0.10
_refine_diff_density_max 1.375
_refine_diff_density_min -1.083
_refine_diff_density_rms 0.122
_refine_ls_extinction_method none
_refine_ls_goodness_of_fit_ref 1.160
_refine_ls_hydrogen_treatment constr
_refine_ls_matrix_type full
_refine_ls_number_parameters 263
_refine_ls_number_reflns 4938
_refine_ls_number_restraints 0
_refine_ls_restrained_S_all 1.160
_refine_ls_R_factor_all 0.0277
_refine_ls_R_factor_gt 0.0236
_refine_ls_shift/su_max 0.037
_refine_ls_shift/su_mean 0.002
_refine_ls_structure_factor_coef Fsqd
_refine_ls_weighting_details 'calc w=1/[\s^2^(Fo^2^)+(0.0201P)^2^+3.6770P] where P=(Fo^2^+2Fc^2^)/3'
_refine_ls_weighting_scheme calc
_refine_ls_wR_factor_gt 0.0547
_refine_ls_wR_factor_ref 0.0569
_reflns_number_gt 4477
_reflns_number_total 4938
_reflns_threshold_expression >2\s(I)
_cod_data_source_file c2cc33104g.txt
_cod_data_source_block rd-237
_cod_original_sg_symbol_H-M P21/c
_cod_database_code 7107999

loop_
_symmetry_equiv_pos_as_xyz
'x, y, z'
'-x, y+1/2, -z+1/2'
'-x, -y, -z'
'x, -y-1/2, z-1/2'

loop_
_atom_site_label
_atom_site_type_symbol
_atom_site_fract_x
_atom_site_fract_y
_atom_site_fract_z
_atom_site_U_iso_or_equiv
_atom_site_adp_type
_atom_site_occupancy
_atom_site_symmetry_multiplicity
_atom_site_calc_flag
_atom_site_refinement_flags
_atom_site_attached_hydrogens
O2 O 0.0127(2) 1.0535(2) 0.1331(2) 0.0354(7) Uani 1 1 d . 2
Au1 Au 0.023024(8) 0.674384(11) 0.096504(9) 0.01588(5) Uani 1 1 d . 0
O1 O 0.06810(17) 0.8340(2) 0.06158(19) 0.0215(5) Uani 1 1 d . 0
H1 H 0.0449 0.8523 0.0000 0.032 Uiso 1 1 calc R 0
C10 C 0.0005(3) 0.3207(3) 0.1752(3) 0.0235(8) Uani 1 1 d . 0
H10 H 0.0399 0.2553 0.1909 0.028 Uiso 1 1 calc R 0
C2 C -0.1547(2) 0.8226(3) 0.0417(3) 0.0199(7) Uani 1 1 d . 0
H2 H -0.1188 0.8870 0.0253 0.024 Uiso 1 1 calc R 0
C1 C -0.1126(2) 0.7179(3) 0.0748(3) 0.0191(7) Uani 1 1 d . 0
N1 N -0.02563(19) 0.5203(3) 0.1311(2) 0.0176(6) Uani 1 1 d . 0
C9 C -0.0924(3) 0.3082(3) 0.1710(3) 0.0261(8) Uani 1 1 d . 0
H9 H -0.1161 0.2330 0.1843 0.031 Uiso 1 1 calc R 0
C16 C 0.2336(2) 0.6201(3) 0.1322(3) 0.0206(7) Uani 1 1 d . 0
H16 H 0.2449 0.6995 0.1148 0.025 Uiso 1 1 calc R 0
C13 C 0.2015(2) 0.3883(3) 0.1827(3) 0.0224(7) Uani 1 1 d . 0
H13 H 0.1906 0.3088 0.1998 0.027 Uiso 1 1 calc R 0
C14 C 0.2894(3) 0.4273(3) 0.1832(3) 0.0252(8) Uani 1 1 d . 0
H14 H 0.3382 0.3736 0.2010 0.030 Uiso 1 1 calc R 0
C8 C -0.1514(3) 0.4018(3) 0.1482(3) 0.0241(8) Uani 1 1 d . 0
H8 H -0.2146 0.3914 0.1465 0.029 Uiso 1 1 calc R 0
C17 C 0.1449(2) 0.5846(3) 0.1313(3) 0.0189(7) Uani 1 1 d . 0
C11 C 0.0345(2) 0.4310(3) 0.1558(2) 0.0183(7) Uani 1 1 d . 0
C12 C 0.1293(2) 0.4662(3) 0.1571(2) 0.0202(7) Uani 1 1 d . 0
C5 C -0.2584(2) 0.6348(3) 0.0917(3) 0.0238(8) Uani 1 1 d . 0
H5 H -0.2941 0.5710 0.1096 0.029 Uiso 1 1 calc R 0
C6 C -0.1653(2) 0.6216(3) 0.0986(3) 0.0200(7) Uani 1 1 d . 0
C7 C -0.1166(2) 0.5117(3) 0.1276(2) 0.0203(7) Uani 1 1 d . 0
C21 C -0.2463(3) 1.0553(3) 0.0582(3) 0.0273(8) Uani 1 1 d . 0
H21A H -0.2732 1.1302 0.0314 0.041 Uiso 1 1 calc R 0
H21B H -0.1811 1.0564 0.0561 0.041 Uiso 1 1 calc R 0
H21C H -0.2561 1.0441 0.1307 0.041 Uiso 1 1 calc R 0
C18 C -0.2907(2) 0.9537(3) -0.0102(3) 0.0254(8) Uani 1 1 d . 0
C3 C -0.2488(2) 0.8368(3) 0.0315(3) 0.0213(7) Uani 1 1 d . 0
C15 C 0.3078(2) 0.5432(3) 0.1581(3) 0.0218(7) Uani 1 1 d . 0
C4 C -0.2994(2) 0.7416(3) 0.0586(3) 0.0244(8) Uani 1 1 d . 0
H4 H -0.3631 0.7498 0.0543 0.029 Uiso 1 1 calc R 0
C22 C 0.4043(2) 0.5904(4) 0.1589(3) 0.0282(8) Uani 1 1 d . 0
C24A C 0.4230(3) 0.6889(4) 0.2416(4) 0.0408(11) Uani 1 1 d . 0
H24A H 0.3780 0.7516 0.2248 0.061 Uiso 1 1 calc R 0
H24B H 0.4837 0.7211 0.2414 0.061 Uiso 1 1 calc R 0
H24C H 0.4192 0.6567 0.3111 0.061 Uiso 1 1 calc R 0
C19A C -0.3929(3) 0.9588(4) -0.0098(3) 0.0356(10) Uani 1 1 d . 0
H19A H -0.4165 1.0352 -0.0371 0.053 Uiso 1 1 calc R 0
H19B H -0.4048 0.9488 0.0621 0.053 Uiso 1 1 calc R 0
H19C H -0.4229 0.8956 -0.0542 0.053 Uiso 1 1 calc R 0
C20A C -0.2739(3) 0.9696(4) -0.1238(3) 0.0345(9) Uani 1 1 d . 0
H20A H -0.3003 1.0444 -0.1517 0.052 Uiso 1 1 calc R 0
H20B H -0.3020 0.9045 -0.1670 0.052 Uiso 1 1 calc R 0
H20C H -0.2086 0.9702 -0.1249 0.052 Uiso 1 1 calc R 0
C25A C 0.4132(3) 0.6384(4) 0.0501(4) 0.0401(11) Uani 1 1 d . 0
H25A H 0.3678 0.7001 0.0304 0.060 Uiso 1 1 calc R 0
H25B H 0.4034 0.5743 -0.0014 0.060 Uiso 1 1 calc R 0
H25C H 0.4739 0.6713 0.0519 0.060 Uiso 1 1 calc R 0
C23A C 0.4761(3) 0.4944(4) 0.1879(4) 0.0363(10) Uani 1 1 d . 0
H23A H 0.4719 0.4633 0.2577 0.054 Uiso 1 1 calc R 0
H23B H 0.5365 0.5280 0.1882 0.054 Uiso 1 1 calc R 0
H23C H 0.4658 0.4305 0.1363 0.054 Uiso 1 1 calc R 0

loop_
_atom_site_aniso_label
_atom_site_aniso_U_11
_atom_site_aniso_U_22
_atom_site_aniso_U_33
_atom_site_aniso_U_23
_atom_site_aniso_U_13
_atom_site_aniso_U_12
O2 0.0505(18) 0.0270(16) 0.0291(14) -0.0012(12) 0.0076(13) 0.0025(13)
Au1 0.01706(8) 0.01342(7) 0.01723(8) 0.00036(5) 0.00304(5) -0.00018(5)
O1 0.0245(13) 0.0158(12) 0.0247(13) 0.0063(10) 0.0052(10) 0.0027(10)
C10 0.033(2) 0.0172(18) 0.0191(17) -0.0007(14) 0.0015(15) -0.0035(15)
C2 0.0196(18) 0.0200(18) 0.0207(17) 0.0012(13) 0.0050(14) -0.0031(13)
C1 0.0187(17) 0.0223(18) 0.0167(16) -0.0030(13) 0.0036(13) -0.0004(14)
N1 0.0223(15) 0.0154(14) 0.0147(13) -0.0011(11) 0.0021(11) -0.0033(12)
C9 0.039(2) 0.0188(19) 0.0200(17) 0.0015(14) 0.0034(15) -0.0099(16)
C16 0.0233(18) 0.0148(17) 0.0240(17) 0.0010(14) 0.0052(14) 0.0024(14)
C13 0.032(2) 0.0162(18) 0.0185(16) 0.0002(13) 0.0027(14) 0.0039(15)
C14 0.029(2) 0.0216(19) 0.0243(18) 0.0007(15) 0.0008(15) 0.0090(15)
C8 0.0288(19) 0.0227(19) 0.0206(17) -0.0006(14) 0.0034(14) -0.0083(15)
C17 0.0249(18) 0.0146(17) 0.0169(16) -0.0008(13) 0.0030(13) 0.0034(14)
C11 0.0251(18) 0.0153(16) 0.0138(15) -0.0002(12) 0.0008(13) -0.0005(14)
C12 0.0279(18) 0.0185(17) 0.0142(15) -0.0014(13) 0.0034(13) 0.0016(14)
C5 0.0221(18) 0.0242(19) 0.0259(18) -0.0010(15) 0.0063(14) -0.0087(15)
C6 0.0218(17) 0.0206(18) 0.0177(16) -0.0029(14) 0.0038(13) -0.0048(14)
C7 0.0248(18) 0.0217(18) 0.0142(15) -0.0013(13) 0.0022(13) -0.0050(14)
C21 0.0259(19) 0.023(2) 0.033(2) 0.0031(16) 0.0069(16) 0.0040(15)
C18 0.0196(18) 0.030(2) 0.0269(19) 0.0039(15) 0.0039(14) 0.0040(15)
C3 0.0184(17) 0.026(2) 0.0196(17) -0.0022(14) 0.0035(13) -0.0008(14)
C15 0.0227(18) 0.0219(19) 0.0208(17) -0.0013(14) 0.0027(13) 0.0028(14)
C4 0.0164(17) 0.030(2) 0.0271(18) -0.0015(15) 0.0050(14) -0.0029(15)
C22 0.0213(18) 0.026(2) 0.036(2) 0.0015(16) 0.0031(15) 0.0044(15)
C24A 0.027(2) 0.032(2) 0.059(3) -0.011(2) -0.004(2) -0.0008(18)
C19A 0.0195(19) 0.038(2) 0.048(2) 0.004(2) 0.0031(17) 0.0047(17)
C20A 0.033(2) 0.042(3) 0.028(2) 0.0075(18) 0.0040(16) 0.0111(19)
C25A 0.023(2) 0.049(3) 0.050(3) 0.013(2) 0.0111(18) 0.0006(19)
C23A 0.026(2) 0.033(2) 0.050(3) 0.0009(19) 0.0044(18) 0.0071(17)

loop_
_atom_type_symbol
_atom_type_description
_atom_type_scat_dispersion_real
_atom_type_scat_dispersion_imag
_atom_type_scat_source
C C 0.0033 0.0016 'International Tables Vol C Tables 4.2.6.8 and 6.1.1.4'
H H 0.0000 0.0000 'International Tables Vol C Tables 4.2.6.8 and 6.1.1.4'
N N 0.0061 0.0033 'International Tables Vol C Tables 4.2.6.8 and 6.1.1.4'
O O 0.0106 0.0060 'International Tables Vol C Tables 4.2.6.8 and 6.1.1.4'
Au Au -2.0133 8.8022 'International Tables Vol C Tables 4.2.6.8 and 6.1.1.4'

loop_
_geom_angle_atom_site_label_1
_geom_angle_atom_site_label_2
_geom_angle_atom_site_label_3
_geom_angle
N1 Au1 O1 177.89(11)
N1 Au1 C1 81.49(13)
O1 Au1 C1 96.45(12)
N1 Au1 C17 81.92(13)
O1 Au1 C17 100.13(12)
C1 Au1 C17 163.38(14)
C11 C10 C9 118.6(3)
C1 C2 C3 121.9(3)
C2 C1 C6 119.5(3)
C2 C1 Au1 129.6(3)
C6 C1 Au1 110.9(3)
C7 N1 C11 125.2(3)
C7 N1 Au1 117.4(2)
C11 N1 Au1 117.4(2)
C8 C9 C10 122.0(3)
C17 C16 C15 122.6(3)
C14 C13 C12 119.9(3)
C13 C14 C15 121.5(3)
C9 C8 C7 118.9(3)
C16 C17 C12 118.0(3)
C16 C17 Au1 131.8(3)
C12 C17 Au1 110.2(2)
N1 C11 C10 117.8(3)
N1 C11 C12 113.7(3)
C10 C11 C12 128.5(3)
C13 C12 C17 120.4(3)
C13 C12 C11 122.7(3)
C17 C12 C11 116.8(3)
C6 C5 C4 120.0(3)
C5 C6 C1 119.5(3)
C5 C6 C7 124.1(3)
C1 C6 C7 116.4(3)
N1 C7 C8 117.5(3)
N1 C7 C6 113.8(3)
C8 C7 C6 128.7(3)
C3 C18 C19A 112.6(3)
C3 C18 C21 109.5(3)
C19A C18 C21 108.0(3)
C3 C18 C20A 108.5(3)
C19A C18 C20A 108.5(3)
C21 C18 C20A 109.7(3)
C4 C3 C2 117.8(3)
C4 C3 C18 123.4(3)
C2 C3 C18 118.8(3)
C14 C15 C16 117.6(3)
C14 C15 C22 123.2(3)
C16 C15 C22 119.2(3)
C5 C4 C3 121.3(3)
C25A C22 C23A 108.3(3)
C25A C22 C15 109.8(3)
C23A C22 C15 112.0(3)
C25A C22 C24A 110.1(4)
C23A C22 C24A 107.8(3)
C15 C22 C24A 108.8(3)

loop_
_geom_bond_atom_site_label_1
_geom_bond_atom_site_label_2
_geom_bond_distance
Au1 N1 1.974(3)
Au1 O1 2.010(2)
Au1 C1 2.064(3)
Au1 C17 2.074(3)
C10 C11 1.389(5)
C10 C9 1.391(6)
C2 C1 1.380(5)
C2 C3 1.402(5)
C1 C6 1.410(5)
N1 C7 1.358(4)
N1 C11 1.358(4)
C9 C8 1.382(5)
C16 C17 1.385(5)
C16 C15 1.409(5)
C13 C14 1.387(5)
C13 C12 1.394(5)
C14 C15 1.393(5)
C8 C7 1.395(5)
C17 C12 1.414(5)
C11 C12 1.471(5)
C5 C6 1.390(5)
C5 C4 1.395(5)
C6 C7 1.462(5)
C21 C18 1.537(5)
C18 C3 1.528(5)
C18 C19A 1.532(5)
C18 C20A 1.539(5)
C3 C4 1.397(5)
C15 C22 1.539(5)
C22 C25A 1.533(6)
C22 C23A 1.533(5)
C22 C24A 1.540(6)
